data_7063325
loop_
_publ_author_name
'Huai, Lei'
'Liu, Wenlong'
'Zhang, Bei-Bei'
'Tang, Ru-Ling'
'Lv, Yi-Lei'
'Wei, Yue-Qi'
'Guo, Sheng-Ping'

_publ_section_title
;
 Exploration of silver borates with diverse low-dimensional anion
 frameworks by introducing monovalent heteroanions
;
_journal_issue 31
_journal_name_full 'New Journal of Chemistry'
_journal_page_first 13805
_journal_page_last 13813
_journal_paper_doi 10.1039/D4NJ01687D
_journal_volume 48
_journal_year 2024
_chemical_formula_moiety 'Ag11 B8 I3 O16'
_chemical_formula_sum 'Ag11 B8 I3 O16'
_chemical_formula_weight 1909.75
_chemical_name_systematic 4
_space_group_crystal_system monoclinic
_space_group_IT_number 15
_space_group_name_Hall '-C 2yc'
_space_group_name_H-M_alt 'C 1 2/c 1'
_atom_sites_solution_primary dual
_audit_creation_date 2023-06-26
_audit_creation_method
;
Olex2 1.5
(compiled 2021.08.20 svn.r13c46975 for OlexSys, GUI svn.r6498)
;
_audit_update_record
;
2023-08-18 deposited with the CCDC.	2024-07-02 downloaded from the CCDC.
;
_cell_angle_alpha 90
_cell_angle_beta 93.0620(10)
_cell_angle_gamma 90
_cell_formula_units_Z 8
_cell_length_a 13.4121(5)
_cell_length_b 12.5734(4)
_cell_length_c 25.1948(9)
_cell_measurement_reflns_used 9873
_cell_measurement_temperature 296
_cell_measurement_theta_max 27.53
_cell_measurement_theta_min 2.34
_cell_volume 4242.7(3)
_computing_cell_refinement 'SAINT v8.37A (Bruker, 2015)'
_computing_data_reduction 'SAINT v8.37A (Bruker, 2015)'
_computing_molecular_graphics 'Olex2 1.5 (Dolomanov et al., 2009)'
_computing_publication_material 'Olex2 1.5 (Dolomanov et al., 2009)'
_computing_structure_refinement 'SHELXL 2014/7 (Sheldrick, 2015)'
_computing_structure_solution 'SHELXT 2014/5 (Sheldrick, 2014)'
_diffrn_ambient_temperature 296
_diffrn_measured_fraction_theta_full 0.998
_diffrn_measured_fraction_theta_max 0.995
_diffrn_measurement_device_type 'CCD area detector'
_diffrn_measurement_method 'phi and omega scans'
_diffrn_radiation_monochromator graphite
_diffrn_radiation_type MoK\a
_diffrn_radiation_wavelength 0.71073
_diffrn_reflns_av_R_equivalents 0.0275
_diffrn_reflns_av_unetI/netI 0.0182
_diffrn_reflns_Laue_measured_fraction_full 0.998
_diffrn_reflns_Laue_measured_fraction_max 0.995
_diffrn_reflns_limit_h_max 16
_diffrn_reflns_limit_h_min -17
_diffrn_reflns_limit_k_max 16
_diffrn_reflns_limit_k_min -16
_diffrn_reflns_limit_l_max 32
_diffrn_reflns_limit_l_min -32
_diffrn_reflns_number 32864
_diffrn_reflns_point_group_measured_fraction_full 0.998
_diffrn_reflns_point_group_measured_fraction_max 0.995
_diffrn_reflns_theta_full 25.242
_diffrn_reflns_theta_max 27.534
_diffrn_reflns_theta_min 1.619
_diffrn_source_current 1.0
_diffrn_source_power 0.05
_diffrn_source_voltage 50.0
_exptl_absorpt_coefficient_mu 14.354
_exptl_absorpt_correction_T_max 0.5208
_exptl_absorpt_correction_T_min 0.3473
_exptl_absorpt_correction_type multi-scan
_exptl_absorpt_process_details
;
SADABS-2016/2 (Bruker,2016/2) was used for absorption correction.
wR2(int) was 0.0574 before and 0.0422 after correction.
The Ratio of minimum to maximum transmission is 0.6669.
The \l/2 correction factor is Not present.
;
_exptl_crystal_colour 'clear light green'
_exptl_crystal_colour_lustre clear
_exptl_crystal_colour_modifier light
_exptl_crystal_colour_primary green
_exptl_crystal_density_diffrn 5.980
_exptl_crystal_description block
_exptl_crystal_F_000 6752
_exptl_crystal_size_max 0.15
_exptl_crystal_size_mid 0.12
_exptl_crystal_size_min 0.1
_refine_diff_density_max 1.799
_refine_diff_density_min -1.877
_refine_diff_density_rms 0.166
_refine_ls_extinction_coef 0.000192(5)
_refine_ls_extinction_expression Fc^*^=kFc[1+0.001xFc^2^\l^3^/sin(2\q)]^-1/4^
_refine_ls_extinction_method 'SHELXL-2014/7 (Sheldrick 2014'
_refine_ls_goodness_of_fit_ref 1.077
_refine_ls_hydrogen_treatment undef
_refine_ls_matrix_type full
_refine_ls_number_parameters 354
_refine_ls_number_reflns 4866
_refine_ls_number_restraints 1
_refine_ls_restrained_S_all 1.084
_refine_ls_R_factor_all 0.0272
_refine_ls_R_factor_gt 0.0219
_refine_ls_shift/su_max 0.002
_refine_ls_shift/su_mean 0.000
_refine_ls_structure_factor_coef Fsqd
_refine_ls_weighting_details 'w=1/[\s^2^(Fo^2^)+(0.0084P)^2^+61.4357P] where P=(Fo^2^+2Fc^2^)/3'
_refine_ls_weighting_scheme calc
_refine_ls_wR_factor_gt 0.0398
_refine_ls_wR_factor_ref 0.0413
_reflns_Friedel_coverage 0.000
_reflns_number_gt 4403
_reflns_number_total 4866
_reflns_threshold_expression 'I > 2\s(I)'
_cod_data_source_file d4nj01687d2.cif
_cod_data_source_block 9771
_cod_depositor_comments
;
The following automatic conversions were performed:

data item '_exptl_absorpt_correction_type' value 'Multi-scan' was
changed to 'multi-scan' in accordance with the
/home/data/users/saulius/crontab/automatic-downloads/rss-feeds/RSC/lib/dictionaries/cif_core.dic
dictionary named 'cif_core.dic' version 2.4.2 last updated on
2011-04-26.

Automatic conversion script
Id: cif_fix_values 8170 2020-07-09 18:12:32Z antanas 

 Adding full bibliography for 7063322--7063325.cif.
;
_cod_database_code 7063325
_shelx_shelxl_version_number 2014/7
_shelx_space_group_comment
;
The symmetry employed for this shelxl refinement is uniquely defined
by the following loop, which should always be used as a source of
symmetry information in preference to the above space-group names.
They are only intended as comments.
;
_shelx_estimated_absorpt_t_max 0.328
_shelx_estimated_absorpt_t_min 0.222
_olex2_refinement_description
;
1. Restrained distances
 Ag12-O16 \\sim Ag11-O16
 with sigma of 0.02
2. Others
 Sof(Ag11)=1-FVAR(1)
 Sof(Ag12)=FVAR(1)
;
_olex2_submission_special_instructions 'No special instructions were received'

loop_
_space_group_symop_operation_xyz
'x, y, z'
'-x, y, -z+1/2'
'x+1/2, y+1/2, z'
'-x+1/2, y+1/2, -z+1/2'
'-x, -y, -z'
'x, -y, z-1/2'
'-x+1/2, -y+1/2, -z'
'x+1/2, -y+1/2, z-1/2'

loop_
_atom_site_label
_atom_site_type_symbol
_atom_site_fract_x
_atom_site_fract_y
_atom_site_fract_z
_atom_site_U_iso_or_equiv
_atom_site_adp_type
_atom_site_occupancy
_atom_site_site_symmetry_order
_atom_site_calc_flag
_atom_site_refinement_flags_posn
_atom_site_refinement_flags_adp
_atom_site_refinement_flags_occupancy
_atom_site_disorder_assembly
_atom_site_disorder_group
I3 I 0.62553(2) 0.27502(2) 0.69628(2) 0.01664(7) Uani 1 1 d . . . . .
I2 I 0.79572(2) 0.40825(3) 0.44359(2) 0.02245(8) Uani 1 1 d . . . . .
I1 I 0.65475(2) 0.66050(3) 0.35383(2) 0.02306(8) Uani 1 1 d . . . . .
Ag10 Ag 0.30999(3) 0.73311(3) 0.79719(2) 0.01999(9) Uani 1 1 d . . . . .
Ag5 Ag 0.80313(3) 0.39217(3) 0.71375(2) 0.01820(8) Uani 1 1 d . . . . .
Ag1 Ag 0.81621(3) 0.70068(3) 0.41914(2) 0.02347(9) Uani 1 1 d . . . . .
Ag9 Ag 0.59740(3) 0.48069(3) 0.72057(2) 0.02466(9) Uani 1 1 d . . . . .
Ag7 Ag 0.60734(3) 0.34888(4) 0.46869(2) 0.03020(11) Uani 1 1 d . . . . .
Ag8 Ag 0.35936(3) 0.37163(3) 0.51684(2) 0.02885(10) Uani 1 1 d . . . . .
Ag3 Ag 1.02760(3) 0.71478(3) 0.59752(2) 0.03113(11) Uani 1 1 d . . . . .
Ag4 Ag 1.10378(4) 0.64138(3) 0.78437(2) 0.03419(11) Uani 1 1 d . . . . .
Ag2 Ag 1.03172(3) 0.62492(4) 0.48423(2) 0.03544(12) Uani 1 1 d . . . . .
Ag6 Ag 0.75930(3) 0.29870(3) 0.58310(3) 0.04353(14) Uani 1 1 d . . . . .
Ag12 Ag 0.2420(3) 0.5446(4) 0.6690(2) 0.0378(8) Uani 0.66(2) 1 d D . P A 1
O13 O 0.4900(2) 0.5964(2) 0.67091(12) 0.0144(7) Uani 1 1 d . . . . .
O8 O 0.6493(2) 0.6095(2) 0.63343(12) 0.0136(6) Uani 1 1 d . . . . .
O4 O 0.8043(2) 0.5146(2) 0.63865(12) 0.0107(6) Uani 1 1 d . . . . .
O9 O 0.6641(2) 0.4463(2) 0.58526(13) 0.0130(6) Uani 1 1 d . . . . .
O14 O 0.4179(2) 0.8841(2) 0.60117(12) 0.0101(6) Uani 1 1 d . . . . .
O5 O 1.0231(2) 0.5210(2) 0.83634(12) 0.0126(6) Uani 1 1 d . . . . .
O3 O 0.7496(2) 0.6015(3) 0.55584(12) 0.0133(6) Uani 1 1 d . . . . .
O1 O 0.8752(2) 0.6713(3) 0.50145(13) 0.0177(7) Uani 1 1 d . . . . .
O7 O 0.8835(2) 0.4914(3) 0.77682(13) 0.0171(7) Uani 1 1 d . . . . .
O2 O 0.9229(2) 0.5663(2) 0.57482(12) 0.0123(6) Uani 1 1 d . . . . .
O12 O 0.5113(2) 0.7224(2) 0.59953(12) 0.0112(6) Uani 1 1 d . . . . .
O10 O 0.5215(2) 0.3658(2) 0.54278(13) 0.0149(7) Uani 1 1 d . . . . .
O11 O 0.5088(2) 0.5369(2) 0.58145(13) 0.0149(7) Uani 1 1 d . . . . .
O15 O 0.4021(2) 0.7594(2) 0.67073(13) 0.0168(7) Uani 1 1 d . . . . .
O6 O 0.9433(2) 0.3532(2) 0.83447(14) 0.0174(7) Uani 1 1 d . . . . .
O16 O 0.3602(2) 0.6238(3) 0.73033(13) 0.0159(7) Uani 1 1 d D . . . .
B1 B 0.8475(4) 0.6134(4) 0.5430(2) 0.0109(9) Uani 1 1 d . . . . .
B5 B 0.5635(4) 0.4487(4) 0.5696(2) 0.0109(9) Uani 1 1 d . . . . .
B6 B 0.5422(4) 0.6172(4) 0.6215(2) 0.0106(9) Uani 1 1 d . . . . .
B7 B 0.4728(4) 0.8040(4) 0.6339(2) 0.0105(9) Uani 1 1 d . . . . .
B8 B 0.4180(4) 0.6591(4) 0.69155(19) 0.0114(10) Uani 1 1 d . . . . .
B3 B 0.7177(3) 0.5436(4) 0.60497(19) 0.0094(9) Uani 1 1 d . . . . .
B4 B 0.9492(4) 0.4548(4) 0.8151(2) 0.0120(10) Uani 1 1 d . . . . .
B2 B 0.9038(3) 0.4946(4) 0.61941(19) 0.0086(9) Uani 1 1 d . . . . .
Ag11 Ag 0.2577(6) 0.5143(11) 0.6853(6) 0.047(2) Uani 0.34(2) 1 d D . P A 2

loop_
_atom_site_aniso_label
_atom_site_aniso_U_11
_atom_site_aniso_U_22
_atom_site_aniso_U_33
_atom_site_aniso_U_23
_atom_site_aniso_U_13
_atom_site_aniso_U_12
I3 0.01888(15) 0.01317(14) 0.01768(15) -0.00042(12) -0.00082(11) -0.00257(11)
I2 0.02012(16) 0.01921(16) 0.02774(18) -0.00394(13) -0.00121(13) -0.00155(12)
I1 0.01827(16) 0.02875(18) 0.02179(17) 0.00265(14) -0.00241(12) -0.00476(13)
Ag10 0.02393(19) 0.02024(19) 0.01561(18) 0.00102(14) -0.00080(14) 0.00414(15)
Ag5 0.01882(18) 0.01850(18) 0.01738(18) -0.00006(14) 0.00177(14) -0.00252(14)
Ag1 0.02146(19) 0.0287(2) 0.01965(19) 0.00479(16) -0.00500(15) -0.00226(16)
Ag9 0.0312(2) 0.01368(18) 0.0288(2) -0.00254(16) -0.00115(17) 0.00629(15)
Ag7 0.0215(2) 0.0492(3) 0.0198(2) -0.00730(19) -0.00078(15) 0.01262(18)
Ag8 0.0192(2) 0.0300(2) 0.0356(2) 0.00327(18) -0.01389(17) 0.00004(16)
Ag3 0.0393(2) 0.0219(2) 0.0308(2) 0.00151(17) -0.01075(19) -0.01080(18)
Ag4 0.0551(3) 0.0195(2) 0.0291(2) 0.00538(17) 0.0125(2) -0.01014(19)
Ag2 0.0323(2) 0.0538(3) 0.0214(2) 0.0049(2) 0.01281(17) 0.0110(2)
Ag6 0.0190(2) 0.0182(2) 0.0921(4) -0.0230(2) -0.0083(2) 0.00478(16)
Ag12 0.0292(7) 0.0526(12) 0.0320(12) -0.0071(9) 0.0056(7) -0.0191(7)
O13 0.0147(16) 0.0121(15) 0.0169(16) 0.0041(13) 0.0041(13) 0.0059(12)
O8 0.0075(14) 0.0152(16) 0.0181(16) -0.0082(13) -0.0006(12) 0.0023(12)
O4 0.0073(14) 0.0139(15) 0.0112(15) 0.0018(12) 0.0028(11) 0.0026(12)
O9 0.0061(14) 0.0107(15) 0.0222(17) -0.0042(13) 0.0001(12) -0.0014(11)
O14 0.0129(15) 0.0071(14) 0.0098(14) -0.0007(12) -0.0031(11) 0.0035(11)
O5 0.0125(15) 0.0084(15) 0.0162(16) 0.0042(12) -0.0044(12) -0.0015(12)
O3 0.0112(15) 0.0179(16) 0.0105(15) 0.0063(13) -0.0019(12) 0.0008(12)
O1 0.0154(16) 0.0216(18) 0.0161(16) 0.0097(14) -0.0001(13) -0.0024(14)
O7 0.0150(16) 0.0174(17) 0.0182(17) 0.0002(14) -0.0052(13) -0.0011(13)
O2 0.0083(14) 0.0136(15) 0.0152(16) 0.0061(13) 0.0016(12) 0.0007(12)
O12 0.0146(15) 0.0077(14) 0.0115(15) 0.0002(12) 0.0025(12) 0.0031(12)
O10 0.0131(16) 0.0152(16) 0.0163(16) -0.0042(13) 0.0004(13) -0.0015(13)
O11 0.0102(15) 0.0134(16) 0.0205(17) -0.0041(13) -0.0049(12) 0.0037(12)
O15 0.0208(17) 0.0100(15) 0.0208(17) 0.0049(13) 0.0124(14) 0.0052(13)
O6 0.0137(16) 0.0104(16) 0.0269(19) 0.0045(14) -0.0101(14) -0.0037(12)
O16 0.0187(17) 0.0144(16) 0.0150(16) 0.0041(13) 0.0045(13) 0.0006(13)
B1 0.009(2) 0.010(2) 0.013(2) -0.0032(19) -0.0018(18) -0.0019(18)
B5 0.009(2) 0.012(2) 0.011(2) 0.0016(19) 0.0004(18) -0.0010(18)
B6 0.009(2) 0.006(2) 0.016(2) -0.0020(19) 0.0000(18) 0.0004(18)
B7 0.010(2) 0.010(2) 0.011(2) 0.0002(19) -0.0009(18) 0.0002(18)
B8 0.010(2) 0.014(2) 0.010(2) -0.0014(19) -0.0013(18) -0.0004(18)
B3 0.006(2) 0.011(2) 0.011(2) 0.0008(19) 0.0001(17) 0.0002(17)
B4 0.009(2) 0.011(2) 0.016(2) -0.001(2) 0.0029(19) 0.0008(18)
B2 0.010(2) 0.006(2) 0.010(2) -0.0006(18) -0.0018(18) 0.0012(17)
Ag11 0.0293(14) 0.064(3) 0.047(3) -0.013(3) 0.0083(18) -0.0222(16)

loop_
_atom_type_symbol
_atom_type_description
_atom_type_scat_dispersion_real
_atom_type_scat_dispersion_imag
_atom_type_scat_source
Ag Ag -0.8971 1.1015 'International Tables Vol C Tables 4.2.6.8 and 6.1.1.4'
B B 0.0013 0.0007 'International Tables Vol C Tables 4.2.6.8 and 6.1.1.4'
I I -0.4742 1.8119 'International Tables Vol C Tables 4.2.6.8 and 6.1.1.4'
O O 0.0106 0.0060 'International Tables Vol C Tables 4.2.6.8 and 6.1.1.4'

loop_
_geom_angle_atom_site_label_1
_geom_angle_atom_site_label_2
_geom_angle_atom_site_label_3
_geom_angle
_geom_angle_site_symmetry_1
_geom_angle_site_symmetry_3
_geom_angle_publ_flag
Ag9 I3 Ag3 112.962(16) . 3_445 ?
Ag9 I3 Ag4 111.931(17) . 3_445 ?
Ag4 I3 Ag3 117.872(16) 3_445 3_445 ?
Ag7 I2 Ag3 132.942(17) . 5_766 ?
Ag7 I2 Ag2 122.104(18) . 5_766 ?
Ag7 I2 Ag6 64.177(16) . 7_656 ?
Ag7 I2 Ag12 99.54(4) . 5_666 ?
Ag2 I2 Ag3 62.095(13) 5_766 5_766 ?
Ag2 I2 Ag12 137.02(6) 5_766 5_666 ?
Ag6 I2 Ag3 69.182(14) 7_656 5_766 ?
Ag6 I2 Ag2 102.135(18) 7_656 5_766 ?
Ag6 I2 Ag12 85.70(8) 7_656 5_666 ?
Ag12 I2 Ag3 82.57(9) 5_666 5_766 ?
Ag10 I1 Ag3 122.896(16) 8_565 7_666 ?
Ag10 I1 Ag4 59.732(14) 8_565 8_465 ?
Ag10 I1 Ag12 87.21(7) 8_565 5_666 ?
Ag1 I1 Ag10 68.963(14) . 8_565 ?
Ag1 I1 Ag3 106.230(16) . 7_666 ?
Ag1 I1 Ag4 109.855(17) . 8_465 ?
Ag1 I1 Ag12 85.08(8) . 5_666 ?
Ag1 I1 Ag11 91.4(2) . 5_666 ?
Ag4 I1 Ag3 70.900(13) 8_465 7_666 ?
Ag12 I1 Ag3 149.84(6) 5_666 7_666 ?
Ag12 I1 Ag4 132.31(12) 5_666 8_465 ?
Ag11 I1 Ag10 81.9(2) 5_666 8_565 ?
Ag11 I1 Ag3 153.25(11) 5_666 7_666 ?
Ag11 I1 Ag4 122.3(4) 5_666 8_465 ?
I1 Ag10 Ag1 52.321(11) 8_466 8_466 ?
I1 Ag10 Ag4 63.249(14) 8_466 1_455 ?
Ag5 Ag10 I1 92.442(14) 3_455 8_466 ?
Ag5 Ag10 Ag1 121.209(16) 3_455 8_466 ?
Ag5 Ag10 Ag4 101.176(16) 3_455 1_455 ?
Ag4 Ag10 Ag1 100.443(16) 1_455 8_466 ?
O8 Ag10 I1 94.71(8) 2_656 8_466 ?
O8 Ag10 Ag5 168.49(7) 2_656 3_455 ?
O8 Ag10 Ag1 57.89(8) 2_656 8_466 ?
O8 Ag10 Ag4 90.11(7) 2_656 1_455 ?
O8 Ag10 O6 89.27(11) 2_656 3_455 ?
O6 Ag10 I1 93.12(8) 3_455 8_466 ?
O6 Ag10 Ag5 81.33(8) 3_455 3_455 ?
O6 Ag10 Ag1 59.65(8) 3_455 8_466 ?
O6 Ag10 Ag4 156.23(8) 3_455 1_455 ?
O16 Ag10 I1 151.33(8) . 8_466 ?
O16 Ag10 Ag5 83.14(8) . 3_455 ?
O16 Ag10 Ag1 150.41(8) . 8_466 ?
O16 Ag10 Ag4 89.74(8) . 1_455 ?
O16 Ag10 O8 94.74(11) . 2_656 ?
O16 Ag10 O6 114.00(12) . 3_455 ?
Ag10 Ag5 Ag4 129.293(16) 3_545 2_756 ?
Ag10 Ag5 Ag11 75.39(8) 3_545 2_656 ?
O4 Ag5 Ag10 174.98(7) . 3_545 ?
O4 Ag5 Ag4 53.63(7) . 2_756 ?
O4 Ag5 Ag11 109.56(11) . 2_656 ?
O7 Ag5 Ag10 82.82(9) . 3_545 ?
O7 Ag5 Ag4 46.50(8) . 2_756 ?
O7 Ag5 O4 100.09(11) . . ?
O7 Ag5 O15 116.40(12) . 3_545 ?
O7 Ag5 Ag11 44.5(2) . 2_656 ?
O15 Ag5 Ag10 81.51(7) 3_545 3_545 ?
O15 Ag5 Ag4 115.77(8) 3_545 2_756 ?
O15 Ag5 O4 93.51(10) 3_545 . ?
O15 Ag5 Ag11 151.35(14) 3_545 2_656 ?
Ag11 Ag5 Ag4 69.12(18) 2_656 2_756 ?
I1 Ag1 Ag10 58.719(12) . 8_565 ?
I1 Ag1 Ag8 132.938(18) . 3 ?
I1 Ag1 Ag8 69.559(14) . 5_666 ?
Ag10 Ag1 Ag8 123.050(16) 8_565 3 ?
Ag8 Ag1 Ag10 127.257(16) 5_666 8_565 ?
Ag8 Ag1 Ag8 84.808(15) 5_666 3 ?
O1 Ag1 I1 140.94(8) . . ?
O1 Ag1 Ag10 159.99(8) . 8_565 ?
O1 Ag1 Ag8 72.72(8) . 5_666 ?
O1 Ag1 Ag8 50.85(9) . 3 ?
O1 Ag1 O12 87.37(11) . 7_666 ?
O12 Ag1 I1 131.24(7) 7_666 . ?
O12 Ag1 Ag10 72.69(7) 7_666 8_565 ?
O12 Ag1 Ag8 76.57(7) 7_666 3 ?
O12 Ag1 Ag8 158.70(7) 7_666 5_666 ?
I3 Ag9 Ag9 104.071(11) . 2_656 ?
I3 Ag9 Ag11 102.8(2) . 2_656 ?
O13 Ag9 I3 124.17(8) . . ?
O13 Ag9 Ag9 75.22(8) . 2_656 ?
O13 Ag9 Ag11 132.9(2) . 2_656 ?
O16 Ag9 I3 149.74(9) 2_656 . ?
O16 Ag9 Ag9 86.04(8) 2_656 2_656 ?
O16 Ag9 O13 85.84(12) 2_656 . ?
O16 Ag9 Ag11 47.1(2) 2_656 2_656 ?
Ag11 Ag9 Ag9 98.59(11) 2_656 2_656 ?
I2 Ag7 Ag2 127.074(18) . 3_445 ?
I2 Ag7 Ag6 58.518(14) . 7_656 ?
Ag6 Ag7 Ag2 71.649(17) 7_656 3_445 ?
O12 Ag7 I2 120.66(7) 5_666 . ?
O12 Ag7 Ag2 62.65(7) 5_666 3_445 ?
O12 Ag7 Ag6 81.07(7) 5_666 7_656 ?
O10 Ag7 I2 133.08(8) . . ?
O10 Ag7 Ag2 77.95(8) . 3_445 ?
O10 Ag7 Ag6 141.14(8) . 7_656 ?
O10 Ag7 O12 105.94(11) . 5_666 ?
O10 Ag7 O11 91.90(11) . 5_666 ?
O11 Ag7 I2 107.05(8) 5_666 . ?
O11 Ag7 Ag2 114.10(8) 5_666 3_445 ?
O11 Ag7 Ag6 122.25(8) 5_666 7_656 ?
O11 Ag7 O12 58.38(10) 5_666 5_666 ?
Ag1 Ag8 Ag1 95.188(15) 5_666 3_445 ?
O3 Ag8 Ag1 89.37(8) 5_666 5_666 ?
O3 Ag8 Ag1 54.83(8) 5_666 3_445 ?
O3 Ag8 O1 94.48(11) 5_666 3_445 ?
O1 Ag8 Ag1 42.06(7) 3_445 3_445 ?
O1 Ag8 Ag1 81.95(7) 3_445 5_666 ?
O10 Ag8 Ag1 109.02(8) . 3_445 ?
O10 Ag8 Ag1 126.79(8) . 5_666 ?
O10 Ag8 O3 143.27(11) . 5_666 ?
O10 Ag8 O1 85.69(11) . 3_445 ?
I3 Ag3 I2 95.782(16) 3 5_766 ?
I3 Ag3 I1 82.052(15) 3 7_666 ?
I3 Ag3 Ag6 67.736(15) 3 3 ?
I2 Ag3 I1 177.269(18) 5_766 7_666 ?
I2 Ag3 Ag6 51.440(12) 5_766 3 ?
I1 Ag3 Ag6 128.644(16) 7_666 3 ?
O2 Ag3 I3 130.85(7) . 3 ?
O2 Ag3 I2 88.84(7) . 5_766 ?
O2 Ag3 I1 91.32(7) . 7_666 ?
O2 Ag3 Ag6 139.85(7) . 3 ?
O10 Ag3 I3 107.33(8) 3 3 ?
O10 Ag3 I2 102.34(8) 3 5_766 ?
O10 Ag3 I1 79.95(8) 3 7_666 ?
O10 Ag3 Ag6 71.44(8) 3 3 ?
O10 Ag3 O2 119.38(11) 3 . ?
I3 Ag4 I1 86.349(14) 3 8_566 ?
I3 Ag4 Ag10 73.805(14) 3 1_655 ?
I3 Ag4 Ag5 120.829(17) 3 2_756 ?
I3 Ag4 Ag4 72.340(15) 3 2_756 ?
I1 Ag4 Ag5 131.950(19) 8_566 2_756 ?
I1 Ag4 Ag4 117.706(14) 8_566 2_756 ?
Ag10 Ag4 I1 57.018(12) 1_655 8_566 ?
Ag10 Ag4 Ag5 90.987(16) 1_655 2_756 ?
Ag10 Ag4 Ag4 146.040(19) 1_655 2_756 ?
Ag4 Ag4 Ag5 108.567(11) 2_756 2_756 ?
O5 Ag4 I3 155.70(8) . 3 ?
O5 Ag4 I1 107.62(8) . 8_566 ?
O5 Ag4 Ag10 130.44(8) . 1_655 ?
O5 Ag4 Ag5 64.34(8) . 2_756 ?
O5 Ag4 Ag4 83.48(8) . 2_756 ?
O5 Ag4 O7 84.42(11) . 2_756 ?
O7 Ag4 I3 87.11(8) 2_756 3 ?
O7 Ag4 I1 162.58(8) 2_756 8_566 ?
O7 Ag4 Ag10 105.61(8) 2_756 1_655 ?
O7 Ag4 Ag5 41.81(7) 2_756 2_756 ?
O7 Ag4 Ag4 75.35(7) 2_756 2_756 ?
I2 Ag2 Ag7 87.313(17) 5_766 3 ?
I2 Ag2 Ag2 85.459(19) 5_766 5_766 ?
Ag7 Ag2 Ag2 172.46(3) 3 5_766 ?
O14 Ag2 I2 108.45(7) 7_666 5_766 ?
O14 Ag2 Ag7 78.85(7) 7_666 3 ?
O14 Ag2 Ag2 105.49(8) 7_666 5_766 ?
O1 Ag2 I2 129.84(8) . 5_766 ?
O1 Ag2 Ag7 96.12(9) . 3 ?
O1 Ag2 Ag2 86.90(9) . 5_766 ?
O1 Ag2 O14 121.35(11) . 7_666 ?
I2 Ag6 Ag7 57.306(14) 7_656 7_656 ?
I2 Ag6 Ag3 59.377(13) 7_656 3_445 ?
Ag7 Ag6 Ag3 116.390(18) 7_656 3_445 ?
O9 Ag6 I2 129.31(8) . 7_656 ?
O9 Ag6 Ag7 153.04(9) . 7_656 ?
O9 Ag6 Ag3 74.02(8) . 3_445 ?
O9 Ag6 O14 97.13(10) . 3_545 ?
O14 Ag6 I2 133.24(7) 3_545 7_656 ?
O14 Ag6 Ag7 79.18(7) 3_545 7_656 ?
O14 Ag6 Ag3 160.90(7) 3_545 3_445 ?
I2 Ag12 I1 92.64(6) 5_666 5_666 ?
O7 Ag12 I2 122.5(2) 2_656 5_666 ?
O7 Ag12 I1 102.8(2) 2_656 5_666 ?
O7 Ag12 O16 102.6(2) 2_656 . ?
O16 Ag12 I2 128.6(2) . 5_666 ?
O16 Ag12 I1 100.8(2) . 5_666 ?
B6 O13 Ag9 104.5(2) . . ?
B8 O13 Ag9 125.2(3) . . ?
B8 O13 B6 126.2(4) . . ?
B6 O8 Ag10 107.0(2) . 2_656 ?
B3 O8 Ag10 127.5(3) . 2_656 ?
B3 O8 B6 125.3(3) . . ?
B3 O4 Ag5 125.1(3) . . ?
B3 O4 B2 124.4(3) . . ?
B2 O4 Ag5 101.1(2) . . ?
B5 O9 Ag6 123.7(3) . . ?
B5 O9 B3 121.5(3) . . ?
B3 O9 Ag6 114.9(2) . . ?
Ag2 O14 Ag6 95.89(11) 7_666 3_455 ?
B7 O14 Ag2 109.1(2) . 7_666 ?
B7 O14 Ag6 102.2(2) . 3_455 ?
B7 O14 B2 122.5(3) . 3_455 ?
B2 O14 Ag2 112.8(2) 3_455 7_666 ?
B2 O14 Ag6 110.6(2) 3_455 3_455 ?
B4 O5 Ag4 121.6(3) . . ?
B4 O5 B2 126.1(3) . 2_756 ?
B2 O5 Ag4 105.2(2) 2_756 . ?
B1 O3 Ag8 111.6(3) . 5_666 ?
B1 O3 B3 124.0(3) . . ?
B3 O3 Ag8 121.5(2) . 5_666 ?
Ag1 O1 Ag8 87.09(11) . 3 ?
Ag1 O1 Ag2 98.84(13) . . ?
Ag2 O1 Ag8 111.79(13) . 3 ?
B1 O1 Ag1 136.1(3) . . ?
B1 O1 Ag8 112.8(3) . 3 ?
B1 O1 Ag2 108.1(3) . . ?
Ag5 O7 Ag4 91.68(11) . 2_756 ?
Ag5 O7 Ag12 103.9(2) . 2_656 ?
Ag12 O7 Ag4 103.05(14) 2_656 2_756 ?
B4 O7 Ag5 125.8(3) . . ?
B4 O7 Ag4 130.3(3) . 2_756 ?
B4 O7 Ag12 98.3(3) . 2_656 ?
B4 O7 Ag11 106.3(4) . 2_656 ?
Ag11 O7 Ag5 89.3(6) 2_656 . ?
Ag11 O7 Ag4 105.38(17) 2_656 2_756 ?
B1 O2 Ag3 101.9(3) . . ?
B1 O2 B2 123.4(3) . . ?
B2 O2 Ag3 114.8(2) . . ?
Ag7 O12 Ag1 124.45(12) 5_666 7_666 ?
B6 O12 Ag1 99.6(2) . 7_666 ?
B6 O12 Ag7 95.4(2) . 5_666 ?
B7 O12 Ag1 101.2(2) . 7_666 ?
B7 O12 Ag7 116.0(2) . 5_666 ?
B7 O12 B6 120.5(3) . . ?
Ag7 O10 Ag3 114.03(13) . 3_445 ?
Ag8 O10 Ag7 107.00(13) . . ?
Ag8 O10 Ag3 101.59(12) . 3_445 ?
B5 O10 Ag7 105.7(3) . . ?
B5 O10 Ag8 119.6(3) . . ?
B5 O10 Ag3 109.3(3) . 3_445 ?
B5 O11 Ag7 134.6(3) . 5_666 ?
B5 O11 B6 123.7(3) . . ?
B6 O11 Ag7 96.5(2) . 5_666 ?
B7 O15 Ag5 114.0(3) . 3_455 ?
B8 O15 Ag5 122.5(3) . 3_455 ?
B8 O15 B7 119.8(4) . . ?
B7 O6 Ag10 117.4(3) 4_646 3_545 ?
B4 O6 Ag10 119.1(3) . 3_545 ?
B4 O6 B7 121.6(4) . 4_646 ?
Ag10 O16 Ag12 121.06(15) . . ?
Ag9 O16 Ag10 98.69(12) 2_656 . ?
Ag9 O16 Ag12 99.4(2) 2_656 . ?
B8 O16 Ag10 122.2(3) . . ?
B8 O16 Ag9 121.6(3) . 2_656 ?
B8 O16 Ag12 93.2(3) . . ?
B8 O16 Ag11 101.4(4) . . ?
Ag11 O16 Ag10 123.26(17) . . ?
Ag11 O16 Ag9 85.2(5) . 2_656 ?
O3 B1 O2 119.4(4) . . ?
O1 B1 O3 123.3(4) . . ?
O1 B1 O2 117.2(4) . . ?
O10 B5 O9 120.0(4) . . ?
O10 B5 O11 121.3(4) . . ?
O11 B5 O9 118.6(4) . . ?
O13 B6 O12 109.5(3) . . ?
O8 B6 O13 108.7(4) . . ?
O8 B6 O12 112.9(4) . . ?
O8 B6 O11 110.8(3) . . ?
O11 B6 O13 108.3(4) . . ?
O11 B6 O12 106.6(4) . . ?
O14 B7 O6 111.0(4) . 4_656 ?
O12 B7 O14 109.4(4) . . ?
O12 B7 O15 111.6(4) . . ?
O12 B7 O6 109.4(4) . 4_656 ?
O15 B7 O14 107.0(3) . . ?
O15 B7 O6 108.4(4) . 4_656 ?
O13 B8 O15 118.7(4) . . ?
O16 B8 O13 121.8(4) . . ?
O16 B8 O15 119.5(4) . . ?
O8 B3 O9 109.1(3) . . ?
O8 B3 O3 110.0(4) . . ?
O4 B3 O8 111.2(4) . . ?
O4 B3 O9 110.2(4) . . ?
O4 B3 O3 110.2(3) . . ?
O9 B3 O3 105.9(3) . . ?
O7 B4 O5 119.9(4) . . ?
O7 B4 O6 121.5(4) . . ?
O6 B4 O5 118.6(4) . . ?
O4 B2 O14 113.4(4) . 3_545 ?
O4 B2 O5 106.9(3) . 2_756 ?
O4 B2 O2 110.2(3) . . ?
O14 B2 O5 110.7(3) 3_545 2_756 ?
O2 B2 O14 107.9(3) . 3_545 ?
O2 B2 O5 107.5(3) . 2_756 ?
I1 Ag11 Ag5 92.0(5) 5_666 2_656 ?
I1 Ag11 Ag9 84.2(5) 5_666 2_656 ?
Ag9 Ag11 Ag5 58.3(4) 2_656 2_656 ?
O7 Ag11 I1 117.1(5) 2_656 5_666 ?
O7 Ag11 Ag5 46.2(3) 2_656 2_656 ?
O7 Ag11 Ag9 100.1(6) 2_656 2_656 ?
O7 Ag11 O16 112.7(3) 2_656 . ?
O16 Ag11 I1 115.0(4) . 5_666 ?
O16 Ag11 Ag5 94.0(5) . 2_656 ?
O16 Ag11 Ag9 47.8(3) . 2_656 ?

loop_
_geom_bond_atom_site_label_1
_geom_bond_atom_site_label_2
_geom_bond_distance
_geom_bond_site_symmetry_2
_geom_bond_publ_flag
I3 Ag9 2.6886(5) . ?
I3 Ag3 2.8532(5) 3_445 ?
I3 Ag4 2.8113(5) 3_445 ?
I2 Ag7 2.7408(6) . ?
I2 Ag3 3.0566(6) 5_766 ?
I2 Ag2 2.8962(6) 5_766 ?
I2 Ag6 2.7775(5) 7_656 ?
I2 Ag12 2.916(7) 5_666 ?
I1 Ag10 2.9118(5) 8_565 ?
I1 Ag1 2.6965(5) . ?
I1 Ag3 3.2036(6) 7_666 ?
I1 Ag4 3.0997(6) 8_465 ?
I1 Ag12 2.997(5) 5_666 ?
I1 Ag11 2.703(9) 5_666 ?
Ag10 I1 2.9118(5) 8_466 ?
Ag10 Ag5 2.8995(5) 3_455 ?
Ag10 Ag1 3.1800(5) 8_466 ?
Ag10 Ag4 2.9980(6) 1_455 ?
Ag10 O8 2.381(3) 2_656 ?
Ag10 O6 2.486(3) 3_455 ?
Ag10 O16 2.303(3) . ?
Ag5 Ag10 2.8995(5) 3_545 ?
Ag5 Ag4 3.3724(6) 2_756 ?
Ag5 O4 2.440(3) . ?
Ag5 O7 2.249(3) . ?
Ag5 O15 2.424(3) 3_545 ?
Ag5 Ag11 3.117(17) 2_656 ?
Ag1 Ag10 3.1800(5) 8_565 ?
Ag1 Ag8 3.2957(6) 3 ?
Ag1 Ag8 3.0626(6) 5_666 ?
Ag1 O1 2.211(3) . ?
Ag1 O12 2.575(3) 7_666 ?
Ag9 Ag9 3.0724(8) 2_656 ?
Ag9 O13 2.359(3) . ?
Ag9 O16 2.240(3) 2_656 ?
Ag9 Ag11 3.014(17) 2_656 ?
Ag7 Ag2 3.0255(7) 3_445 ?
Ag7 Ag6 2.9316(6) 7_656 ?
Ag7 O12 2.449(3) 5_666 ?
Ag7 O10 2.255(3) . ?
Ag7 O11 2.424(3) 5_666 ?
Ag8 Ag1 3.2957(6) 3_445 ?
Ag8 Ag1 3.0625(6) 5_666 ?
Ag8 O3 2.306(3) 5_666 ?
Ag8 O1 2.559(3) 3_445 ?
Ag8 O10 2.239(3) . ?
Ag3 I3 2.8532(5) 3 ?
Ag3 I2 3.0565(6) 5_766 ?
Ag3 I1 3.2036(6) 7_666 ?
Ag3 Ag6 3.3201(7) 3 ?
Ag3 O2 2.387(3) . ?
Ag3 O10 2.346(3) 3 ?
Ag4 I3 2.8112(5) 3 ?
Ag4 I1 3.0997(6) 8_566 ?
Ag4 Ag10 2.9980(6) 1_655 ?
Ag4 Ag5 3.3724(6) 2_756 ?
Ag4 Ag4 3.1991(10) 2_756 ?
Ag4 O5 2.308(3) . ?
Ag4 O7 2.447(3) 2_756 ?
Ag2 I2 2.8962(6) 5_766 ?
Ag2 Ag7 3.0255(7) 3 ?
Ag2 Ag2 3.3609(10) 5_766 ?
Ag2 O14 2.292(3) 7_666 ?
Ag2 O1 2.243(3) . ?
Ag6 I2 2.7774(5) 7_656 ?
Ag6 Ag7 2.9316(6) 7_656 ?
Ag6 Ag3 3.3200(7) 3_445 ?
Ag6 O9 2.255(3) . ?
Ag6 O14 2.404(3) 3_545 ?
Ag12 I2 2.916(7) 5_666 ?
Ag12 I1 2.997(5) 5_666 ?
Ag12 O7 2.321(4) 2_656 ?
Ag12 O16 2.372(5) . ?
O13 B6 1.483(6) . ?
O13 B8 1.371(6) . ?
O8 Ag10 2.381(3) 2_656 ?
O8 B6 1.455(6) . ?
O8 B3 1.453(6) . ?
O4 B3 1.449(5) . ?
O4 B2 1.465(5) . ?
O9 B5 1.386(6) . ?
O9 B3 1.489(6) . ?
O14 Ag2 2.292(3) 7_666 ?
O14 Ag6 2.404(3) 3_455 ?
O14 B7 1.473(6) . ?
O14 B2 1.479(5) 3_455 ?
O5 B4 1.380(6) . ?
O5 B2 1.482(5) 2_756 ?
O3 Ag8 2.306(3) 5_666 ?
O3 B1 1.377(6) . ?
O3 B3 1.517(6) . ?
O1 Ag8 2.559(3) 3 ?
O1 B1 1.343(6) . ?
O7 Ag4 2.447(3) 2_756 ?
O7 Ag12 2.321(4) 2_656 ?
O7 B4 1.353(6) . ?
O7 Ag11 2.184(6) 2_656 ?
O2 B1 1.390(6) . ?
O2 B2 1.473(6) . ?
O12 Ag1 2.575(3) 7_666 ?
O12 Ag7 2.449(3) 5_666 ?
O12 B6 1.485(6) . ?
O12 B7 1.454(6) . ?
O10 Ag3 2.346(3) 3_445 ?
O10 B5 1.349(6) . ?
O11 Ag7 2.424(3) 5_666 ?
O11 B5 1.371(6) . ?
O11 B6 1.480(6) . ?
O15 Ag5 2.424(3) 3_455 ?
O15 B7 1.473(6) . ?
O15 B8 1.378(6) . ?
O6 Ag10 2.486(3) 3_545 ?
O6 B7 1.480(6) 4_646 ?
O6 B4 1.371(6) . ?
O16 Ag9 2.239(3) 2_656 ?
O16 B8 1.355(6) . ?
O16 Ag11 2.214(5) . ?
B7 O6 1.480(6) 4_656 ?
B2 O14 1.479(5) 3_545 ?
B2 O5 1.482(5) 2_756 ?
Ag11 I1 2.703(9) 5_666 ?
Ag11 Ag5 3.117(17) 2_656 ?
Ag11 Ag9 3.014(17) 2_656 ?
Ag11 O7 2.184(6) 2_656 ?

loop_
_geom_torsion_atom_site_label_1
_geom_torsion_atom_site_label_2
_geom_torsion_atom_site_label_3
_geom_torsion_atom_site_label_4
_geom_torsion
_geom_torsion_site_symmetry_1
_geom_torsion_site_symmetry_2
_geom_torsion_site_symmetry_3
_geom_torsion_site_symmetry_4
_geom_torsion_publ_flag
Ag10 O8 B6 O13 -56.9(4) 2_656 . . . ?
Ag10 O8 B6 O12 64.9(4) 2_656 . . . ?
Ag10 O8 B6 O11 -175.7(3) 2_656 . . . ?
Ag10 O8 B3 O4 31.4(5) 2_656 . . . ?
Ag10 O8 B3 O9 153.2(3) 2_656 . . . ?
Ag10 O8 B3 O3 -91.0(4) 2_656 . . . ?
Ag10 O6 B4 O5 179.6(3) 3_545 . . . ?
Ag10 O6 B4 O7 1.0(6) 3_545 . . . ?
Ag10 O16 B8 O13 143.7(3) . . . . ?
Ag10 O16 B8 O15 -38.7(5) . . . . ?
Ag5 O4 B3 O8 69.9(4) . . . . ?
Ag5 O4 B3 O9 -51.2(4) . . . . ?
Ag5 O4 B3 O3 -167.7(2) . . . . ?
Ag5 O4 B2 O14 62.0(3) . . . 3_545 ?
Ag5 O4 B2 O5 -60.2(3) . . . 2_756 ?
Ag5 O4 B2 O2 -176.8(3) . . . . ?
Ag5 O7 B4 O5 152.5(3) . . . . ?
Ag5 O7 B4 O6 -28.9(6) . . . . ?
Ag5 O15 B7 O14 -45.8(4) 3_455 . . . ?
Ag5 O15 B7 O12 -165.4(3) 3_455 . . . ?
Ag5 O15 B7 O6 74.0(4) 3_455 . . 4_656 ?
Ag5 O15 B8 O13 -167.3(3) 3_455 . . . ?
Ag5 O15 B8 O16 15.0(6) 3_455 . . . ?
Ag1 O1 B1 O3 -38.2(7) . . . . ?
Ag1 O1 B1 O2 143.6(3) . . . . ?
Ag1 O12 B6 O13 132.9(3) 7_666 . . . ?
Ag1 O12 B6 O8 11.6(4) 7_666 . . . ?
Ag1 O12 B6 O11 -110.2(3) 7_666 . . . ?
Ag1 O12 B7 O14 90.3(3) 7_666 . . . ?
Ag1 O12 B7 O15 -151.5(3) 7_666 . . . ?
Ag1 O12 B7 O6 -31.6(4) 7_666 . . 4_656 ?
Ag9 O13 B6 O8 -29.4(4) . . . . ?
Ag9 O13 B6 O12 -153.2(3) . . . . ?
Ag9 O13 B6 O11 91.0(3) . . . . ?
Ag9 O13 B8 O15 142.3(3) . . . . ?
Ag9 O13 B8 O16 -40.1(6) . . . . ?
Ag9 O16 B8 O13 17.1(6) 2_656 . . . ?
Ag9 O16 B8 O15 -165.3(3) 2_656 . . . ?
Ag7 O12 B6 O13 -100.8(3) 5_666 . . . ?
Ag7 O12 B6 O8 138.0(3) 5_666 . . . ?
Ag7 O12 B6 O11 16.1(3) 5_666 . . . ?
Ag7 O12 B7 O14 -47.3(4) 5_666 . . . ?
Ag7 O12 B7 O15 70.9(4) 5_666 . . . ?
Ag7 O12 B7 O6 -169.2(2) 5_666 . . 4_656 ?
Ag7 O10 B5 O9 -58.6(5) . . . . ?
Ag7 O10 B5 O11 120.6(4) . . . . ?
Ag7 O11 B5 O9 131.4(4) 5_666 . . . ?
Ag7 O11 B5 O10 -47.8(6) 5_666 . . . ?
Ag7 O11 B6 O13 101.4(3) 5_666 . . . ?
Ag7 O11 B6 O8 -139.5(3) 5_666 . . . ?
Ag7 O11 B6 O12 -16.4(3) 5_666 . . . ?
Ag8 O3 B1 O1 23.8(5) 5_666 . . . ?
Ag8 O3 B1 O2 -158.0(3) 5_666 . . . ?
Ag8 O3 B3 O8 -71.0(4) 5_666 . . . ?
Ag8 O3 B3 O4 166.0(2) 5_666 . . . ?
Ag8 O3 B3 O9 46.8(4) 5_666 . . . ?
Ag8 O1 B1 O3 72.7(5) 3 . . . ?
Ag8 O1 B1 O2 -105.4(4) 3 . . . ?
Ag8 O10 B5 O9 -179.2(3) . . . . ?
Ag8 O10 B5 O11 0.0(6) . . . . ?
Ag3 O2 B1 O3 -124.5(4) . . . . ?
Ag3 O2 B1 O1 53.7(4) . . . . ?
Ag3 O2 B2 O4 101.9(3) . . . . ?
Ag3 O2 B2 O14 -133.7(3) . . . 3_545 ?
Ag3 O2 B2 O5 -14.2(4) . . . 2_756 ?
Ag3 O10 B5 O9 64.5(5) 3_445 . . . ?
Ag3 O10 B5 O11 -116.3(4) 3_445 . . . ?
Ag4 O5 B4 O7 -38.0(5) . . . . ?
Ag4 O5 B4 O6 143.4(3) . . . . ?
Ag4 O7 B4 O5 21.4(6) 2_756 . . . ?
Ag4 O7 B4 O6 -160.0(3) 2_756 . . . ?
Ag2 O14 B7 O12 -20.7(4) 7_666 . . . ?
Ag2 O14 B7 O15 -141.7(3) 7_666 . . . ?
Ag2 O14 B7 O6 100.1(3) 7_666 . . 4_656 ?
Ag2 O1 B1 O3 -163.2(4) . . . . ?
Ag2 O1 B1 O2 18.6(5) . . . . ?
Ag6 O9 B5 O10 -12.5(6) . . . . ?
Ag6 O9 B5 O11 168.3(3) . . . . ?
Ag6 O9 B3 O8 -146.7(3) . . . . ?
Ag6 O9 B3 O4 -24.3(4) . . . . ?
Ag6 O9 B3 O3 94.9(3) . . . . ?
Ag6 O14 B7 O12 80.0(3) 3_455 . . . ?
Ag6 O14 B7 O15 -41.0(3) 3_455 . . . ?
Ag6 O14 B7 O6 -159.1(3) 3_455 . . 4_656 ?
Ag12 O7 B4 O5 -93.7(4) 2_656 . . . ?
Ag12 O7 B4 O6 84.9(5) 2_656 . . . ?
Ag12 O16 B8 O13 -86.0(4) . . . . ?
Ag12 O16 B8 O15 91.6(4) . . . . ?
B1 O3 B3 O8 129.7(4) . . . . ?
B1 O3 B3 O4 6.7(6) . . . . ?
B1 O3 B3 O9 -112.6(4) . . . . ?
B1 O2 B2 O4 -23.3(5) . . . . ?
B1 O2 B2 O14 101.1(4) . . . 3_545 ?
B1 O2 B2 O5 -139.4(4) . . . 2_756 ?
B5 O9 B3 O8 33.4(5) . . . . ?
B5 O9 B3 O4 155.8(4) . . . . ?
B5 O9 B3 O3 -85.0(4) . . . . ?
B5 O11 B6 O13 -100.8(5) . . . . ?
B5 O11 B6 O8 18.3(6) . . . . ?
B5 O11 B6 O12 141.4(4) . . . . ?
B6 O13 B8 O15 -11.5(7) . . . . ?
B6 O13 B8 O16 166.1(4) . . . . ?
B6 O8 B3 O4 -153.5(4) . . . . ?
B6 O8 B3 O9 -31.7(6) . . . . ?
B6 O8 B3 O3 84.1(5) . . . . ?
B6 O12 B7 O14 -161.4(3) . . . . ?
B6 O12 B7 O15 -43.2(5) . . . . ?
B6 O12 B7 O6 76.7(5) . . . 4_656 ?
B6 O11 B5 O9 -16.8(6) . . . . ?
B6 O11 B5 O10 164.1(4) . . . . ?
B7 O12 B6 O13 23.7(5) . . . . ?
B7 O12 B6 O8 -97.5(4) . . . . ?
B7 O12 B6 O11 140.6(4) . . . . ?
B7 O15 B8 O13 -10.5(6) . . . . ?
B7 O15 B8 O16 171.8(4) . . . . ?
B7 O6 B4 O5 -16.5(6) 4_646 . . . ?
B7 O6 B4 O7 164.9(4) 4_646 . . . ?
B8 O13 B6 O8 128.8(4) . . . . ?
B8 O13 B6 O12 5.0(6) . . . . ?
B8 O13 B6 O11 -110.9(4) . . . . ?
B8 O15 B7 O14 155.5(4) . . . . ?
B8 O15 B7 O12 35.9(5) . . . . ?
B8 O15 B7 O6 -84.6(5) . . . 4_656 ?
B3 O8 B6 O13 127.2(4) . . . . ?
B3 O8 B6 O12 -111.0(4) . . . . ?
B3 O8 B6 O11 8.4(6) . . . . ?
B3 O4 B2 O14 -85.6(5) . . . 3_545 ?
B3 O4 B2 O5 152.2(4) . . . 2_756 ?
B3 O4 B2 O2 35.6(5) . . . . ?
B3 O9 B5 O10 167.5(4) . . . . ?
B3 O9 B5 O11 -11.7(6) . . . . ?
B3 O3 B1 O1 -175.0(4) . . . . ?
B3 O3 B1 O2 3.1(6) . . . . ?
B2 O4 B3 O8 -150.0(4) . . . . ?
B2 O4 B3 O9 88.8(5) . . . . ?
B2 O4 B3 O3 -27.7(5) . . . . ?
B2 O14 B7 O12 -155.6(4) 3_455 . . . ?
B2 O14 B7 O15 83.4(5) 3_455 . . . ?
B2 O14 B7 O6 -34.7(5) 3_455 . . 4_656 ?
B2 O5 B4 O7 175.9(4) 2_756 . . . ?
B2 O5 B4 O6 -2.7(7) 2_756 . . . ?
B2 O2 B1 O3 6.2(6) . . . . ?
B2 O2 B1 O1 -175.6(4) . . . . ?
Ag11 O7 B4 O5 -106.2(6) 2_656 . . . ?
Ag11 O7 B4 O6 72.4(7) 2_656 . . . ?
Ag11 O16 B8 O13 -74.3(6) . . . . ?
Ag11 O16 B8 O15 103.4(6) . . . . ?
